data_4085467
loop_
_publ_author_name
'Noor, Asif'
'Huff, Gregory S.'
'Kumar, Sreedhar V.'
'Lewis, James E. M.'
'Paterson, Brett M.'
'Schieber, Christine'
'Donnelly, Paul S.'
'Brooks, Heather J. L.'
'Gordon, Keith C.'
'Moratti, Stephen C.'
'Crowley, James D.'

_publ_section_title
;
 [Re(CO)3]+Complexes ofexo-Functionalized Tridentate &#x201C;Click&#x201D;
 Macrocycles: Synthesis, Stability, Photophysical Properties,
 Bioconjugation, and Antibacterial Activity
;
_journal_issue 24
_journal_name_full Organometallics
_journal_page_first 7031
_journal_paper_doi 10.1021/om500664v
_journal_volume 33
_journal_year 2014
_chemical_formula_sum 'C23 H19 Br N7 O6 Re'
_chemical_formula_weight 755.56
_chemical_name_systematic
; 
 ? 
;
_space_group_IT_number 2
_symmetry_cell_setting triclinic
_symmetry_space_group_name_Hall '-P 1'
_symmetry_space_group_name_H-M 'P -1'
_atom_sites_solution_hydrogens geom
_atom_sites_solution_primary direct
_atom_sites_solution_secondary difmap
_audit_creation_method SHELXL-97
_cell_angle_alpha 66.484(11)
_cell_angle_beta 76.119(11)
_cell_angle_gamma 70.788(11)
_cell_formula_units_Z 2
_cell_length_a 9.5826(17)
_cell_length_b 11.031(2)
_cell_length_c 13.594(3)
_cell_measurement_temperature 89(2)
_cell_measurement_theta_max 22.2875
_cell_measurement_theta_min 2.251
_cell_volume 1234.4(4)
_computing_structure_refinement 'SHELXL-97 (Sheldrick, 1997)'
_computing_structure_solution 'SHELXS-97 (Sheldrick, 1990)'
_diffrn_ambient_temperature 89(2)
_diffrn_measured_fraction_theta_full 0.976
_diffrn_measured_fraction_theta_max 0.976
_diffrn_radiation_monochromator graphite
_diffrn_radiation_source 'fine-focus sealed tube'
_diffrn_radiation_type MoK\a
_diffrn_radiation_wavelength 0.71073
_diffrn_reflns_av_R_equivalents 0.0988
_diffrn_reflns_av_sigmaI/netI 0.0769
_diffrn_reflns_limit_h_max 11
_diffrn_reflns_limit_h_min -11
_diffrn_reflns_limit_k_max 13
_diffrn_reflns_limit_k_min -13
_diffrn_reflns_limit_l_max 17
_diffrn_reflns_limit_l_min -17
_diffrn_reflns_number 32686
_diffrn_reflns_theta_full 26.54
_diffrn_reflns_theta_max 26.54
_diffrn_reflns_theta_min 1.65
_exptl_absorpt_coefficient_mu 6.595
_exptl_absorpt_correction_T_max 0.7339
_exptl_absorpt_correction_T_min 0.4379
_exptl_absorpt_correction_type multi-scan
_exptl_absorpt_process_details 'SCALE (Bruker AXS Inc.)'
_exptl_crystal_colour colorless
_exptl_crystal_density_diffrn 2.033
_exptl_crystal_density_method 'not measured'
_exptl_crystal_description block
_exptl_crystal_F_000 728
_exptl_crystal_size_max 0.15
_exptl_crystal_size_mid 0.12
_exptl_crystal_size_min 0.05
_refine_diff_density_max 3.019
_refine_diff_density_min -2.161
_refine_diff_density_rms 0.264
_refine_ls_extinction_method none
_refine_ls_goodness_of_fit_ref 1.070
_refine_ls_hydrogen_treatment constr
_refine_ls_matrix_type full
_refine_ls_number_parameters 344
_refine_ls_number_reflns 5000
_refine_ls_number_restraints 0
_refine_ls_restrained_S_all 1.070
_refine_ls_R_factor_all 0.0996
_refine_ls_R_factor_gt 0.0633
_refine_ls_shift/su_max 0.001
_refine_ls_shift/su_mean 0.000
_refine_ls_structure_factor_coef Fsqd
_refine_ls_weighting_details 'calc w=1/[\s^2^(Fo^2^)+(0.0978P)^2^+9.4529P] where P=(Fo^2^+2Fc^2^)/3'
_refine_ls_weighting_scheme calc
_refine_ls_wR_factor_gt 0.1573
_refine_ls_wR_factor_ref 0.1866
_reflns_number_gt 3585
_reflns_number_total 5000
_reflns_threshold_expression >2sigma(I)
_cod_data_source_file om500664v_si_002.cif
_cod_data_source_block 7-Re
_cod_original_cell_volume 1234.5(4)
_cod_original_sg_symbol_H-M P-1
_cod_database_code 4085467

loop_
_symmetry_equiv_pos_as_xyz
'x, y, z'
'-x, -y, -z'

loop_
_atom_site_label
_atom_site_type_symbol
_atom_site_fract_x
_atom_site_fract_y
_atom_site_fract_z
_atom_site_U_iso_or_equiv
_atom_site_adp_type
_atom_site_occupancy
_atom_site_symmetry_multiplicity
_atom_site_calc_flag
_atom_site_refinement_flags
Re1 Re 1.18216(5) 0.15097(5) 0.32694(4) 0.0371(2) Uani 1 1 d .
Br1 Br 0.65892(18) 0.24260(18) 0.01963(11) 0.0590(4) Uani 1 1 d .
O1 O 0.4895(8) 0.4527(8) 0.3510(6) 0.0347(18) Uani 1 1 d .
N1 N 1.0491(11) 0.4283(9) 0.3683(8) 0.035(2) Uani 1 1 d .
C1 C 1.1714(19) 0.383(2) -0.0745(12) 0.070(5) Uani 1 1 d .
H1 H 1.1764 0.4188 -0.1511 0.084 Uiso 1 1 calc R
O2 O 0.8217(10) 0.6370(8) 0.4295(6) 0.040(2) Uani 1 1 d .
N2 N 1.1472(10) 0.3609(10) 0.3121(7) 0.031(2) Uani 1 1 d .
C2 C 1.0846(17) 0.2974(17) -0.0140(11) 0.057(4) Uani 1 1 d .
H2 H 1.0203 0.2807 -0.0478 0.068 Uiso 1 1 calc R
O3 O 0.3416(15) 0.9436(14) 0.1226(11) 0.087(4) Uani 1 1 d .
H3 H 0.3350 0.9091 0.0794 0.130 Uiso 1 1 calc R
N3 N 1.2147(10) 0.4481(10) 0.2296(7) 0.032(2) Uani 1 1 d .
C3 C 1.0881(15) 0.2338(15) 0.0962(11) 0.048(3) Uani 1 1 d .
N4 N 1.1755(11) 0.2579(11) 0.1476(9) 0.043(3) Uani 1 1 d .
C4 C 0.9880(14) 0.1432(14) 0.1620(10) 0.043(3) Uani 1 1 d .
H4A H 0.9270 0.1396 0.1144 0.052 Uiso 1 1 calc R
H4B H 1.0489 0.0491 0.1963 0.052 Uiso 1 1 calc R
N5 N 0.8898(10) 0.1943(10) 0.2461(8) 0.035(2) Uani 1 1 d .
C5 C 0.7389(12) 0.2334(11) 0.2638(9) 0.031(2) Uani 1 1 d .
H5 H 0.6701 0.2384 0.2214 0.037 Uiso 1 1 calc R
N6 N 0.9455(10) 0.2029(9) 0.3226(8) 0.031(2) Uani 1 1 d .
C6 C 0.7078(12) 0.2636(11) 0.3552(9) 0.029(2) Uani 1 1 d .
N7 N 0.8355(10) 0.2439(9) 0.3908(7) 0.030(2) Uani 1 1 d .
C7 C 0.5601(12) 0.3159(12) 0.4148(10) 0.036(3) Uani 1 1 d .
H7A H 0.4949 0.2553 0.4303 0.044 Uiso 1 1 calc R
H7B H 0.5759 0.3146 0.4846 0.044 Uiso 1 1 calc R
C8 C 0.5572(14) 0.5550(11) 0.3321(9) 0.038(3) Uani 1 1 d .
C9 C 0.5073(17) 0.6725(13) 0.2491(10) 0.051(4) Uani 1 1 d .
H9 H 0.4365 0.6770 0.2085 0.061 Uiso 1 1 calc R
C10 C 0.560(2) 0.7827(14) 0.2251(11) 0.058(4) Uani 1 1 d .
C11 C 0.511(3) 0.9165(17) 0.1321(13) 0.086(6) Uani 1 1 d .
H11A H 0.5723 0.9105 0.0636 0.103 Uiso 1 1 calc R
H11B H 0.5250 0.9933 0.1454 0.103 Uiso 1 1 calc R
C12 C 0.676(2) 0.7709(14) 0.2818(11) 0.058(4) Uani 1 1 d .
H12 H 0.7193 0.8449 0.2623 0.069 Uiso 1 1 calc R
C13 C 0.7234(14) 0.6510(12) 0.3639(9) 0.037(3) Uani 1 1 d .
C14 C 0.6648(13) 0.5404(11) 0.3914(9) 0.033(3) Uani 1 1 d .
H14 H 0.6973 0.4576 0.4488 0.040 Uiso 1 1 calc R
C15 C 0.9632(15) 0.6635(12) 0.3743(10) 0.039(3) Uani 1 1 d .
H15A H 1.0191 0.6643 0.4264 0.047 Uiso 1 1 calc R
H15B H 0.9454 0.7553 0.3172 0.047 Uiso 1 1 calc R
C16 C 1.0537(14) 0.5611(12) 0.3252(9) 0.037(3) Uani 1 1 d .
C17 C 1.1621(15) 0.5734(14) 0.2348(10) 0.042(3) Uani 1 1 d .
H17 H 1.1918 0.6537 0.1874 0.051 Uiso 1 1 calc R
C18 C 1.3292(15) 0.3977(15) 0.1480(11) 0.047(3) Uani 1 1 d .
H18A H 1.4084 0.3190 0.1846 0.057 Uiso 1 1 calc R
H18B H 1.3754 0.4714 0.0966 0.057 Uiso 1 1 calc R
C19 C 1.2499(15) 0.3548(16) 0.0889(12) 0.052(4) Uani 1 1 d .
C20 C 1.255(2) 0.4176(19) -0.0214(12) 0.068(5) Uani 1 1 d .
H20 H 1.3121 0.4819 -0.0606 0.082 Uiso 1 1 calc R
O21 O 1.2179(10) -0.1470(10) 0.3520(10) 0.064(3) Uani 1 1 d .
O22 O 1.1404(9) 0.0639(8) 0.5741(8) 0.042(2) Uani 1 1 d .
O23 O 1.5188(10) 0.0591(9) 0.3402(9) 0.058(3) Uani 1 1 d .
C30 C 1.2088(14) -0.0342(12) 0.3415(12) 0.045(3) Uani 1 1 d .
C31 C 1.1553(12) 0.0921(12) 0.4821(13) 0.040(3) Uani 1 1 d .
C32 C 1.3925(15) 0.0996(14) 0.3322(12) 0.047(3) Uani 1 1 d .

loop_
_atom_site_aniso_label
_atom_site_aniso_U_11
_atom_site_aniso_U_22
_atom_site_aniso_U_33
_atom_site_aniso_U_23
_atom_site_aniso_U_13
_atom_site_aniso_U_12
Re1 0.0254(3) 0.0341(3) 0.0561(4) -0.0241(2) 0.0024(2) -0.00826(19)
Br1 0.0720(10) 0.0870(11) 0.0384(8) -0.0248(7) 0.0092(7) -0.0544(9)
O1 0.029(4) 0.024(4) 0.044(5) -0.013(4) -0.008(3) 0.006(3)
N1 0.041(6) 0.021(5) 0.040(6) -0.013(4) 0.015(4) -0.016(4)
C1 0.072(11) 0.103(14) 0.044(9) -0.036(9) 0.029(8) -0.046(10)
O2 0.055(5) 0.029(4) 0.034(5) -0.011(4) -0.002(4) -0.010(4)
N2 0.034(5) 0.035(5) 0.030(5) -0.013(4) -0.004(4) -0.015(4)
C2 0.059(9) 0.084(11) 0.049(9) -0.038(8) 0.008(7) -0.040(8)
O3 0.094(10) 0.072(9) 0.094(10) -0.035(7) -0.039(8) 0.005(7)
N3 0.032(5) 0.035(5) 0.037(5) -0.018(5) 0.006(4) -0.017(4)
C3 0.040(7) 0.066(9) 0.060(9) -0.042(8) 0.008(6) -0.026(7)
N4 0.032(6) 0.051(7) 0.057(7) -0.034(6) 0.015(5) -0.017(5)
C4 0.038(7) 0.054(8) 0.052(8) -0.034(7) 0.008(6) -0.022(6)
N5 0.026(5) 0.035(5) 0.046(6) -0.020(5) 0.006(4) -0.010(4)
C5 0.027(6) 0.031(6) 0.034(6) -0.010(5) -0.003(5) -0.010(5)
N6 0.029(5) 0.026(5) 0.041(6) -0.014(4) -0.002(4) -0.011(4)
C6 0.024(5) 0.022(5) 0.036(6) -0.006(5) -0.006(5) -0.001(4)
N7 0.028(5) 0.021(5) 0.035(5) -0.007(4) 0.000(4) -0.006(4)
C7 0.022(6) 0.029(6) 0.050(7) -0.015(5) 0.002(5) 0.000(5)
C8 0.052(8) 0.021(6) 0.031(6) -0.013(5) -0.003(5) 0.004(5)
C9 0.083(11) 0.032(7) 0.040(7) -0.011(6) -0.032(7) -0.004(7)
C10 0.099(12) 0.038(8) 0.044(8) -0.012(6) -0.025(8) -0.016(8)
C11 0.149(19) 0.046(9) 0.056(10) 0.016(8) -0.057(12) -0.027(11)
C12 0.106(13) 0.033(7) 0.043(8) -0.009(6) -0.030(8) -0.020(8)
C13 0.053(8) 0.028(6) 0.029(6) -0.010(5) -0.004(5) -0.011(5)
C14 0.040(7) 0.024(6) 0.023(6) -0.005(5) 0.001(5) 0.001(5)
C15 0.053(8) 0.029(6) 0.036(7) -0.008(5) 0.000(6) -0.021(6)
C16 0.054(8) 0.034(7) 0.030(6) -0.014(5) 0.000(5) -0.020(6)
C17 0.058(8) 0.045(8) 0.035(7) -0.018(6) 0.006(6) -0.033(6)
C18 0.044(8) 0.057(8) 0.053(8) -0.030(7) 0.016(6) -0.029(6)
C19 0.042(8) 0.076(10) 0.060(9) -0.046(8) 0.017(6) -0.031(7)
C20 0.088(12) 0.103(13) 0.046(9) -0.043(9) 0.030(8) -0.070(11)
O21 0.035(5) 0.049(6) 0.119(9) -0.046(6) -0.016(5) 0.000(4)
O22 0.041(5) 0.030(5) 0.046(6) -0.009(4) -0.007(4) -0.001(4)
O23 0.023(5) 0.044(5) 0.113(9) -0.038(6) 0.001(5) -0.008(4)
C30 0.041(7) 0.019(6) 0.072(9) -0.025(6) 0.011(6) -0.005(5)
C31 0.018(6) 0.021(6) 0.073(10) -0.019(6) 0.000(6) 0.002(4)
C32 0.042(8) 0.046(8) 0.069(9) -0.038(7) 0.002(6) -0.015(6)

loop_
_atom_type_symbol
_atom_type_description
_atom_type_scat_dispersion_real
_atom_type_scat_dispersion_imag
_atom_type_scat_source
C C 0.0033 0.0016 'International Tables Vol C Tables 4.2.6.8 and 6.1.1.4'
H H 0.0000 0.0000 'International Tables Vol C Tables 4.2.6.8 and 6.1.1.4'
N N 0.0061 0.0033 'International Tables Vol C Tables 4.2.6.8 and 6.1.1.4'
O O 0.0106 0.0060 'International Tables Vol C Tables 4.2.6.8 and 6.1.1.4'
Br Br -0.2901 2.4595 'International Tables Vol C Tables 4.2.6.8 and 6.1.1.4'
Re Re -1.0185 7.2310 'International Tables Vol C Tables 4.2.6.8 and 6.1.1.4'

loop_
_geom_angle_atom_site_label_1
_geom_angle_atom_site_label_2
_geom_angle_atom_site_label_3
_geom_angle
C30 Re1 C32 85.6(6)
C30 Re1 C31 87.8(5)
C32 Re1 C31 87.9(5)
C30 Re1 N6 92.9(5)
C32 Re1 N6 178.4(4)
C31 Re1 N6 91.7(4)
C30 Re1 N2 178.8(4)
C32 Re1 N2 95.5(4)
C31 Re1 N2 91.7(4)
N6 Re1 N2 86.1(3)
C30 Re1 N4 101.3(5)
C32 Re1 N4 100.3(5)
C31 Re1 N4 168.2(4)
N6 Re1 N4 80.3(4)
N2 Re1 N4 79.1(3)
C8 O1 C7 117.5(9)
N2 N1 C16 109.0(9)
C2 C1 C20 118.7(14)
C2 C1 H1 120.7
C20 C1 H1 120.7
C13 O2 C15 115.4(9)
N1 N2 N3 108.7(9)
N1 N2 Re1 127.9(7)
N3 N2 Re1 122.8(7)
C1 C2 C3 121.0(13)
C1 C2 H2 119.5
C3 C2 H2 119.5
C11 O3 H3 109.5
C17 N3 N2 110.1(9)
C17 N3 C18 130.0(10)
N2 N3 C18 119.9(9)
N4 C3 C2 121.1(12)
N4 C3 C4 118.6(12)
C2 C3 C4 120.1(12)
C3 N4 C19 117.7(12)
C3 N4 Re1 120.6(9)
C19 N4 Re1 121.5(9)
N5 C4 C3 110.7(10)
N5 C4 H4A 109.5
C3 C4 H4A 109.5
N5 C4 H4B 109.5
C3 C4 H4B 109.5
H4A C4 H4B 108.1
N6 N5 C5 109.2(9)
N6 N5 C4 120.9(9)
C5 N5 C4 129.9(10)
C6 C5 N5 104.9(10)
C6 C5 H5 127.6
N5 C5 H5 127.6
N7 N6 N5 109.2(9)
N7 N6 Re1 128.6(7)
N5 N6 Re1 122.3(7)
N7 C6 C5 109.5(10)
N7 C6 C7 120.2(10)
C5 C6 C7 130.4(10)
N6 N7 C6 107.3(9)
O1 C7 C6 110.1(9)
O1 C7 H7A 109.6
C6 C7 H7A 109.6
O1 C7 H7B 109.6
C6 C7 H7B 109.6
H7A C7 H7B 108.1
C9 C8 C14 122.8(12)
C9 C8 O1 113.5(11)
C14 C8 O1 123.7(10)
C10 C9 C8 119.6(13)
C10 C9 H9 120.2
C8 C9 H9 120.2
C9 C10 C12 119.6(13)
C9 C10 C11 122.3(14)
C12 C10 C11 117.8(13)
C10 C11 O3 109.6(14)
C10 C11 H11A 109.7
O3 C11 H11A 109.7
C10 C11 H11B 109.7
O3 C11 H11B 109.7
H11A C11 H11B 108.2
C13 C12 C10 118.6(13)
C13 C12 H12 120.7
C10 C12 H12 120.7
C12 C13 O2 122.0(11)
C12 C13 C14 121.5(12)
O2 C13 C14 116.3(10)
C8 C14 C13 117.8(10)
C8 C14 H14 121.1
C13 C14 H14 121.1
O2 C15 C16 112.6(9)
O2 C15 H15A 109.1
C16 C15 H15A 109.1
O2 C15 H15B 109.1
C16 C15 H15B 109.1
H15A C15 H15B 107.8
N1 C16 C17 107.1(10)
N1 C16 C15 122.8(10)
C17 C16 C15 129.9(11)
N3 C17 C16 105.0(10)
N3 C17 H17 127.5
C16 C17 H17 127.5
N3 C18 C19 107.1(10)
N3 C18 H18A 110.3
C19 C18 H18A 110.3
N3 C18 H18B 110.3
C19 C18 H18B 110.3
H18A C18 H18B 108.5
N4 C19 C20 123.3(12)
N4 C19 C18 118.3(12)
C20 C19 C18 118.4(12)
C19 C20 C1 117.5(13)
C19 C20 H20 121.2
C1 C20 H20 121.2
O21 C30 Re1 176.8(11)
O22 C31 Re1 176.1(10)
O23 C32 Re1 175.1(12)

loop_
_geom_bond_atom_site_label_1
_geom_bond_atom_site_label_2
_geom_bond_distance
Re1 C30 1.907(11)
Re1 C32 1.917(14)
Re1 C31 1.921(16)
Re1 N6 2.158(9)
Re1 N2 2.159(9)
Re1 N4 2.252(11)
O1 C8 1.389(15)
O1 C7 1.433(14)
N1 N2 1.292(13)
N1 C16 1.356(14)
C1 C2 1.35(2)
C1 C20 1.42(2)
C1 H1 0.9500
O2 C13 1.380(15)
O2 C15 1.443(15)
N2 N3 1.342(13)
C2 C3 1.38(2)
C2 H2 0.9500
O3 C11 1.58(2)
O3 H3 0.8400
N3 C17 1.331(15)
N3 C18 1.500(15)
C3 N4 1.354(16)
C3 C4 1.492(17)
N4 C19 1.355(17)
C4 N5 1.469(15)
C4 H4A 0.9900
C4 H4B 0.9900
N5 N6 1.324(13)
N5 C5 1.357(14)
C5 C6 1.354(16)
C5 H5 0.9500
N6 N7 1.314(12)
C6 N7 1.343(14)
C6 C7 1.509(15)
C7 H7A 0.9900
C7 H7B 0.9900
C8 C9 1.365(17)
C8 C14 1.387(17)
C9 C10 1.356(19)
C9 H9 0.9500
C10 C12 1.45(2)
C10 C11 1.528(19)
C11 H11A 0.9900
C11 H11B 0.9900
C12 C13 1.367(17)
C12 H12 0.9500
C13 C14 1.390(16)
C14 H14 0.9500
C15 C16 1.468(17)
C15 H15A 0.9900
C15 H15B 0.9900
C16 C17 1.398(17)
C17 H17 0.9500
C18 C19 1.510(18)
C18 H18A 0.9900
C18 H18B 0.9900
C19 C20 1.37(2)
C20 H20 0.9500
O21 C30 1.170(14)
O22 C31 1.147(15)
O23 C32 1.160(16)
